data_1560554
loop_
_publ_author_name
'Wang, Yi'
'Suen, Nian-Tzu'
'Kunene, Thabiso'
'Stoyko, Stanislav'
'Bobev, Svilen'

_publ_section_title
;
 Synthesis and structural characterization of the Zintl phases
 Na3Ca3TrPn4, Na3Sr3TrPn4, and Na3Eu3TrPn4 (Tr=Al, Ga, In; Pn=P, As, Sb)
;
_journal_name_full 'Journal of Solid State Chemistry'
_journal_page_first 160
_journal_page_last 168
_journal_paper_doi 10.1016/j.jssc.2017.02.026
_journal_volume 249
_journal_year 2017
_chemical_formula_sum 'As4 Eu2.9 Ga Na3.1'
_chemical_formula_weight 881.35
_space_group_IT_number 186
_space_group_name_Hall 'P 6c -2c'
_space_group_name_H-M_alt 'P 63 m c'
_symmetry_cell_setting hexagonal
_symmetry_space_group_name_H-M 'P 63 m c'
_atom_sites_solution_hydrogens .
_atom_sites_solution_primary direct
_atom_sites_solution_secondary difmap
_cell_angle_alpha 90.00
_cell_angle_beta 90.00
_cell_angle_gamma 120.00
_cell_formula_units_Z 2
_cell_length_a 9.5566(12)
_cell_length_b 9.5566(12)
_cell_length_c 7.4319(19)
_cell_measurement_reflns_used 801
_cell_measurement_temperature 200(2)
_cell_measurement_theta_max 22.55
_cell_measurement_theta_min 2.46
_cell_volume 587.81(18)
_computing_cell_refinement 'Bruker SMART'
_computing_data_collection 'Bruker SMART'
_computing_data_reduction 'Bruker SAINT'
_computing_molecular_graphics 'Bruker SHELXTL'
_computing_publication_material 'Bruker SHELXTL'
_computing_structure_refinement 'SHELXL-97 (Sheldrick, 1997)'
_computing_structure_solution 'SHELXS-97 (Sheldrick, 1990)'
_diffrn_ambient_temperature 200(2)
_diffrn_measured_fraction_theta_full 1.000
_diffrn_measured_fraction_theta_max 1.000
_diffrn_measurement_device_type 'CCD area detector'
_diffrn_measurement_method 'phi and omega scans'
_diffrn_radiation_monochromator graphite
_diffrn_radiation_source 'fine-focus sealed tube'
_diffrn_radiation_type MoK\a
_diffrn_radiation_wavelength 0.71073
_diffrn_reflns_av_R_equivalents 0.0959
_diffrn_reflns_av_sigmaI/netI 0.0418
_diffrn_reflns_limit_h_max 13
_diffrn_reflns_limit_h_min -12
_diffrn_reflns_limit_k_max 13
_diffrn_reflns_limit_k_min -13
_diffrn_reflns_limit_l_max 10
_diffrn_reflns_limit_l_min -10
_diffrn_reflns_number 8132
_diffrn_reflns_theta_full 29.55
_diffrn_reflns_theta_max 29.55
_diffrn_reflns_theta_min 2.46
_exptl_absorpt_coefficient_mu 28.751
_exptl_absorpt_correction_T_max 0.3926
_exptl_absorpt_correction_T_min 0.2687
_exptl_absorpt_correction_type multi-scan
_exptl_absorpt_process_details SADABS
_exptl_crystal_colour grey
_exptl_crystal_density_diffrn 4.980
_exptl_crystal_density_method 'not measured'
_exptl_crystal_description irregular
_exptl_crystal_F_000 760
_exptl_crystal_size_max 0.06
_exptl_crystal_size_mid 0.05
_exptl_crystal_size_min 0.04
_refine_diff_density_max 1.446
_refine_diff_density_min -1.165
_refine_diff_density_rms 0.267
_refine_ls_abs_structure_details 'Flack H D (1983), Acta Cryst. A39, 876-881'
_refine_ls_abs_structure_Flack 0.10(10)
_refine_ls_extinction_method none
_refine_ls_goodness_of_fit_ref 1.072
_refine_ls_hydrogen_treatment .
_refine_ls_matrix_type full
_refine_ls_number_parameters 27
_refine_ls_number_reflns 647
_refine_ls_number_restraints 1
_refine_ls_restrained_S_all 1.071
_refine_ls_R_factor_all 0.0424
_refine_ls_R_factor_gt 0.0328
_refine_ls_shift/su_max 0.001
_refine_ls_shift/su_mean 0.000
_refine_ls_structure_factor_coef Fsqd
_refine_ls_weighting_details 'calc w=1/[\s^2^(Fo^2^)+(0.0366P)^2^+0.0000P] where P=(Fo^2^+2Fc^2^)/3'
_refine_ls_weighting_scheme calc
_refine_ls_wR_factor_gt 0.0693
_refine_ls_wR_factor_ref 0.0731
_reflns_number_gt 550
_reflns_number_total 647
_reflns_threshold_expression >2sigma(I)
_cod_data_source_file JSSC-2017-249-160.cif
_cod_data_source_block Na3Eu3GaAs4
_cod_depositor_comments
;
The following automatic conversions were performed:

data item '_symmetry_cell_setting' value 'Hexagonal' was changed to
'hexagonal' in accordance with the built-in table derived from the
CIF Core dictionary named 'cif_core.dic' version 2.4.5 last updated
on 2014-11-21.

Automatic conversion script
Id: cif_fix_values 8369 2020-08-20 11:38:08Z andrius 
;
_cod_original_sg_symbol_H-M P6(3)mc
_cod_original_formula_sum 'As4 Eu2.90 Ga Na3.10'
_cod_database_code 1560554

loop_
_symmetry_equiv_pos_as_xyz
'x, y, z'
'-y, x-y, z'
'-x+y, -x, z'
'-x, -y, z+1/2'
'y, -x+y, z+1/2'
'x-y, x, z+1/2'
'-y, -x, z'
'-x+y, y, z'
'x, x-y, z'
'y, x, z+1/2'
'x-y, -y, z+1/2'
'-x, -x+y, z+1/2'

loop_
_atom_site_label
_atom_site_type_symbol
_atom_site_fract_x
_atom_site_fract_y
_atom_site_fract_z
_atom_site_U_iso_or_equiv
_atom_site_adp_type
_atom_site_occupancy
_atom_site_symmetry_multiplicity
_atom_site_calc_flag
_atom_site_refinement_flags
_atom_site_disorder_assembly
_atom_site_disorder_group
Na Na 0.1364(4) 0.8636(4) 0.0467(10) 0.0316(16) Uani 1 2 d S . .
Eu1 Eu 0.52133(4) 0.47867(4) 0.21849(10) 0.0181(2) Uani 0.969(6) 2 d SP . .
Na1 Na 0.52133(4) 0.47867(4) 0.21849(10) 0.0181(2) Uani 0.031(6) 2 d SP . .
Ga Ga 0.3333 0.6667 0.3457(4) 0.0163(6) Uani 1 6 d S . .
As1 As 0.18896(8) 0.81104(8) 0.44306(19) 0.0159(4) Uani 1 2 d S . .
As2 As 0.3333 0.6667 -0.0001(3) 0.0184(6) Uani 1 6 d S . .

loop_
_atom_site_aniso_label
_atom_site_aniso_U_11
_atom_site_aniso_U_22
_atom_site_aniso_U_33
_atom_site_aniso_U_23
_atom_site_aniso_U_13
_atom_site_aniso_U_12
Na 0.022(2) 0.022(2) 0.038(4) 0.0020(15) -0.0020(15) 0.002(3)
Eu1 0.0202(3) 0.0202(3) 0.0153(3) -0.0004(2) 0.0004(2) 0.0112(3)
Na1 0.0202(3) 0.0202(3) 0.0153(3) -0.0004(2) 0.0004(2) 0.0112(3)
Ga 0.0158(9) 0.0158(9) 0.0174(14) 0.000 0.000 0.0079(5)
As1 0.0163(5) 0.0163(5) 0.0150(7) -0.0006(3) 0.0006(3) 0.0079(6)
As2 0.0204(9) 0.0204(9) 0.0144(11) 0.000 0.000 0.0102(4)

loop_
_atom_type_symbol
_atom_type_description
_atom_type_scat_dispersion_real
_atom_type_scat_dispersion_imag
_atom_type_scat_source
Na Na 0.0362 0.0249 'International Tables Vol C Tables 4.2.6.8 and 6.1.1.4'
Ga Ga 0.2307 1.6083 'International Tables Vol C Tables 4.2.6.8 and 6.1.1.4'
Eu Eu -0.1578 3.6682 'International Tables Vol C Tables 4.2.6.8 and 6.1.1.4'
As As 0.0499 2.0058 'International Tables Vol C Tables 4.2.6.8 and 6.1.1.4'

loop_
_geom_angle_atom_site_label_1
_geom_angle_atom_site_label_2
_geom_angle_atom_site_label_3
_geom_angle
_geom_angle_site_symmetry_1
_geom_angle_site_symmetry_3
As1 Na As1 138.1(3) 5_454 6_664
As1 Na As1 108.81(14) 5_454 .
As1 Na As1 108.81(14) 6_664 .
As1 Na As2 102.12(14) 5_454 .
As1 Na As2 102.12(14) 6_664 .
As1 Na As2 79.65(16) . .
As1 Na Na1 58.98(5) 5_454 3_565
As1 Na Na1 161.9(2) 6_664 3_565
As1 Na Na1 60.20(10) . 3_565
As2 Na Na1 63.02(10) . 3_565
As1 Na Eu1 58.98(5) 5_454 3_565
As1 Na Eu1 161.9(2) 6_664 3_565
As1 Na Eu1 60.20(10) . 3_565
As2 Na Eu1 63.02(10) . 3_565
Na1 Na Eu1 0.00(2) 3_565 3_565
As1 Na Eu1 161.9(2) 5_454 2_665
As1 Na Eu1 58.98(5) 6_664 2_665
As1 Na Eu1 60.20(10) . 2_665
As2 Na Eu1 63.02(10) . 2_665
Na1 Na Eu1 103.39(17) 3_565 2_665
Eu1 Na Eu1 103.39(17) 3_565 2_665
As1 Na Na1 161.9(2) 5_454 2_665
As1 Na Na1 58.98(5) 6_664 2_665
As1 Na Na1 60.20(10) . 2_665
As2 Na Na1 63.02(10) . 2_665
Na1 Na Na1 103.39(17) 3_565 2_665
Eu1 Na Na1 103.39(17) 3_565 2_665
Eu1 Na Na1 0.00(3) 2_665 2_665
As1 Na Na1 56.54(9) 5_454 6_554
As1 Na Na1 118.0(2) 6_664 6_554
As1 Na Na1 117.47(16) . 6_554
As2 Na Na1 52.81(10) . 6_554
Na1 Na Na1 62.70(8) 3_565 6_554
Eu1 Na Na1 62.70(8) 3_565 6_554
Eu1 Na Na1 113.54(18) 2_665 6_554
Na1 Na Na1 113.54(18) 2_665 6_554
As1 Na Eu1 56.54(9) 5_454 6_554
As1 Na Eu1 118.0(2) 6_664 6_554
As1 Na Eu1 117.47(16) . 6_554
As2 Na Eu1 52.81(10) . 6_554
Na1 Na Eu1 62.70(8) 3_565 6_554
Eu1 Na Eu1 62.70(8) 3_565 6_554
Eu1 Na Eu1 113.54(18) 2_665 6_554
Na1 Na Eu1 113.54(18) 2_665 6_554
Na1 Na Eu1 0.00(3) 6_554 6_554
As1 Na Eu1 118.0(2) 5_454 5_564
As1 Na Eu1 56.54(9) 6_664 5_564
As1 Na Eu1 117.47(16) . 5_564
As2 Na Eu1 52.81(10) . 5_564
Na1 Na Eu1 113.54(18) 3_565 5_564
Eu1 Na Eu1 113.54(18) 3_565 5_564
Eu1 Na Eu1 62.70(8) 2_665 5_564
Na1 Na Eu1 62.70(8) 2_665 5_564
Na1 Na Eu1 66.29(12) 6_554 5_564
Eu1 Na Eu1 66.29(12) 6_554 5_564
As1 Na Na1 118.0(2) 5_454 5_564
As1 Na Na1 56.54(9) 6_664 5_564
As1 Na Na1 117.47(16) . 5_564
As2 Na Na1 52.81(10) . 5_564
Na1 Na Na1 113.54(18) 3_565 5_564
Eu1 Na Na1 113.54(18) 3_565 5_564
Eu1 Na Na1 62.70(8) 2_665 5_564
Na1 Na Na1 62.70(8) 2_665 5_564
Na1 Na Na1 66.29(12) 6_554 5_564
Eu1 Na Na1 66.29(12) 6_554 5_564
Eu1 Na Na1 0.00(3) 5_564 5_564
As1 Eu1 As1 82.06(5) 6_654 5_554
As1 Eu1 As2 97.83(3) 6_654 4_665
As1 Eu1 As2 97.83(3) 5_554 4_665
As1 Eu1 Ga 123.79(4) 6_654 .
As1 Eu1 Ga 123.79(4) 5_554 .
As2 Eu1 Ga 122.10(6) 4_665 .
As1 Eu1 As1 98.09(4) 6_654 2_665
As1 Eu1 As1 165.86(4) 5_554 2_665
As2 Eu1 As1 96.16(4) 4_665 2_665
Ga Eu1 As1 44.96(3) . 2_665
As1 Eu1 As1 165.86(4) 6_654 3_565
As1 Eu1 As1 98.09(4) 5_554 3_565
As2 Eu1 As1 96.16(4) 4_665 3_565
Ga Eu1 As1 44.96(3) . 3_565
As1 Eu1 As1 78.31(5) 2_665 3_565
As1 Eu1 Na 52.04(9) 6_654 2_665
As1 Eu1 Na 117.64(12) 5_554 2_665
As2 Eu1 Na 124.73(11) 4_665 2_665
Ga Eu1 Na 72.25(9) . 2_665
As1 Eu1 Na 54.40(11) 2_665 2_665
As1 Eu1 Na 117.12(9) 3_565 2_665
As1 Eu1 Na 117.64(12) 6_654 3_565
As1 Eu1 Na 52.04(9) 5_554 3_565
As2 Eu1 Na 124.73(11) 4_665 3_565
Ga Eu1 Na 72.25(9) . 3_565
As1 Eu1 Na 117.12(9) 2_665 3_565
As1 Eu1 Na 54.40(11) 3_565 3_565
Na Eu1 Na 110.5(2) 2_665 3_565
As1 Eu1 As2 92.29(4) 6_654 .
As1 Eu1 As2 92.29(4) 5_554 .
As2 Eu1 As2 166.56(8) 4_665 .
Ga Eu1 As2 44.46(6) . .
As1 Eu1 As2 73.57(4) 2_665 .
As1 Eu1 As2 73.57(4) 3_565 .
Na Eu1 As2 56.31(10) 2_665 .
Na Eu1 As2 56.31(11) 3_565 .
As1 Eu1 Ga 42.09(3) 6_654 4_664
As1 Eu1 Ga 42.09(3) 5_554 4_664
As2 Eu1 Ga 90.04(5) 4_665 4_664
Ga Eu1 Ga 147.87(7) . 4_664
As1 Eu1 Ga 140.17(3) 2_665 4_664
As1 Eu1 Ga 140.17(3) 3_565 4_664
Na Eu1 Ga 90.13(10) 2_665 4_664
Na Eu1 Ga 90.13(10) 3_565 4_664
As2 Eu1 Ga 103.40(5) . 4_664
As1 Eu1 Eu1 55.52(2) 6_654 4_664
As1 Eu1 Eu1 55.52(2) 5_554 4_664
As2 Eu1 Eu1 141.76(4) 4_665 4_664
Ga Eu1 Eu1 96.14(5) . 4_664
As1 Eu1 Eu1 113.02(3) 2_665 4_664
As1 Eu1 Eu1 113.02(3) 3_565 4_664
Na Eu1 Eu1 63.52(12) 2_665 4_664
Na Eu1 Eu1 63.52(12) 3_565 4_664
As2 Eu1 Eu1 51.68(4) . 4_664
Ga Eu1 Eu1 51.73(3) 4_664 4_664
As1 Eu1 Na1 55.52(2) 6_654 4_664
As1 Eu1 Na1 55.52(2) 5_554 4_664
As2 Eu1 Na1 141.76(4) 4_665 4_664
Ga Eu1 Na1 96.14(5) . 4_664
As1 Eu1 Na1 113.02(3) 2_665 4_664
As1 Eu1 Na1 113.02(3) 3_565 4_664
Na Eu1 Na1 63.52(12) 2_665 4_664
Na Eu1 Na1 63.52(12) 3_565 4_664
As2 Eu1 Na1 51.68(4) . 4_664
Ga Eu1 Na1 51.73(3) 4_664 4_664
Eu1 Eu1 Na1 0.000(12) 4_664 4_664
As1 Ga As1 111.96(6) 2_665 3_565
As1 Ga As1 111.96(6) 2_665 .
As1 Ga As1 111.96(6) 3_565 .
As1 Ga As2 106.85(7) 2_665 .
As1 Ga As2 106.85(7) 3_565 .
As1 Ga As2 106.85(7) . .
As1 Ga Na1 68.060(19) 2_665 3_565
As1 Ga Na1 179.95(11) 3_565 3_565
As1 Ga Na1 68.060(19) . 3_565
As2 Ga Na1 73.10(5) . 3_565
As1 Ga Eu1 68.060(19) 2_665 3_565
As1 Ga Eu1 179.95(11) 3_565 3_565
As1 Ga Eu1 68.060(19) . 3_565
As2 Ga Eu1 73.10(5) . 3_565
Na1 Ga Eu1 0.00(3) 3_565 3_565
As1 Ga Eu1 68.060(19) 2_665 .
As1 Ga Eu1 68.060(19) 3_565 .
As1 Ga Eu1 179.95(11) . .
As2 Ga Eu1 73.10(5) . .
Na1 Ga Eu1 111.92(4) 3_565 .
Eu1 Ga Eu1 111.92(4) 3_565 .
As1 Ga Eu1 179.95(11) 2_665 2_665
As1 Ga Eu1 68.060(19) 3_565 2_665
As1 Ga Eu1 68.060(19) . 2_665
As2 Ga Eu1 73.10(5) . 2_665
Na1 Ga Eu1 111.92(4) 3_565 2_665
Eu1 Ga Eu1 111.92(4) 3_565 2_665
Eu1 Ga Eu1 111.92(4) . 2_665
As1 Ga Na1 179.95(11) 2_665 2_665
As1 Ga Na1 68.060(19) 3_565 2_665
As1 Ga Na1 68.060(19) . 2_665
As2 Ga Na1 73.10(5) . 2_665
Na1 Ga Na1 111.92(4) 3_565 2_665
Eu1 Ga Na1 111.92(4) 3_565 2_665
Eu1 Ga Na1 111.92(4) . 2_665
Eu1 Ga Na1 0.00(3) 2_665 2_665
As1 Ga Eu1 57.82(5) 2_665 6
As1 Ga Eu1 114.12(10) 3_565 6
As1 Ga Eu1 57.82(5) . 6
As2 Ga Eu1 139.03(3) . 6
Na1 Ga Eu1 65.93(2) 3_565 6
Eu1 Ga Eu1 65.93(2) 3_565 6
Eu1 Ga Eu1 122.22(4) . 6
Eu1 Ga Eu1 122.22(4) 2_665 6
Na1 Ga Eu1 122.22(4) 2_665 6
As1 Ga Eu1 114.12(10) 2_665 5_565
As1 Ga Eu1 57.82(5) 3_565 5_565
As1 Ga Eu1 57.82(5) . 5_565
As2 Ga Eu1 139.03(3) . 5_565
Na1 Ga Eu1 122.22(4) 3_565 5_565
Eu1 Ga Eu1 122.22(4) 3_565 5_565
Eu1 Ga Eu1 122.22(4) . 5_565
Eu1 Ga Eu1 65.93(2) 2_665 5_565
Na1 Ga Eu1 65.93(2) 2_665 5_565
Eu1 Ga Eu1 69.19(5) 6 5_565
Ga As1 Na 137.43(13) . 5_455
Ga As1 Na 137.43(13) . 6_665
Na As1 Na 84.8(3) 5_455 6_665
Ga As1 Na 89.59(15) . .
Na As1 Na 93.42(15) 5_455 .
Na As1 Na 93.42(15) 6_665 .
Ga As1 Na1 80.09(6) . 6
Na As1 Na1 68.98(12) 5_455 6
Na As1 Na1 122.18(15) 6_665 6
Na As1 Na1 136.83(4) . 6
Ga As1 Eu1 80.09(6) . 6
Na As1 Eu1 68.98(12) 5_455 6
Na As1 Eu1 122.18(15) 6_665 6
Na As1 Eu1 136.83(4) . 6
Na1 As1 Eu1 0.00(4) 6 6
Ga As1 Na1 80.09(6) . 5_565
Na As1 Na1 122.18(15) 5_455 5_565
Na As1 Na1 68.98(12) 6_665 5_565
Na As1 Na1 136.83(4) . 5_565
Na1 As1 Na1 82.73(5) 6 5_565
Eu1 As1 Na1 82.73(5) 6 5_565
Ga As1 Eu1 80.09(6) . 5_565
Na As1 Eu1 122.18(15) 5_455 5_565
Na As1 Eu1 68.98(12) 6_665 5_565
Na As1 Eu1 136.83(4) . 5_565
Na1 As1 Eu1 82.73(5) 6 5_565
Eu1 As1 Eu1 82.73(5) 6 5_565
Na1 As1 Eu1 0.00(4) 5_565 5_565
Ga As1 Eu1 66.98(4) . 3_565
Na As1 Eu1 75.88(14) 5_455 3_565
Na As1 Eu1 149.88(13) 6_665 3_565
Na As1 Eu1 65.39(6) . 3_565
Na1 As1 Eu1 72.031(19) 6 3_565
Eu1 As1 Eu1 72.031(19) 6 3_565
Na1 As1 Eu1 141.09(5) 5_565 3_565
Eu1 As1 Eu1 141.09(5) 5_565 3_565
Ga As1 Na1 66.98(4) . 3_565
Na As1 Na1 75.88(14) 5_455 3_565
Na As1 Na1 149.88(13) 6_665 3_565
Na As1 Na1 65.39(6) . 3_565
Na1 As1 Na1 72.031(19) 6 3_565
Eu1 As1 Na1 72.031(19) 6 3_565
Na1 As1 Na1 141.09(5) 5_565 3_565
Eu1 As1 Na1 141.09(5) 5_565 3_565
Eu1 As1 Na1 0.00(3) 3_565 3_565
Ga As1 Eu1 66.98(4) . 2_665
Na As1 Eu1 149.88(13) 5_455 2_665
Na As1 Eu1 75.88(14) 6_665 2_665
Na As1 Eu1 65.39(6) . 2_665
Na1 As1 Eu1 141.09(5) 6 2_665
Eu1 As1 Eu1 141.09(5) 6 2_665
Na1 As1 Eu1 72.031(19) 5_565 2_665
Eu1 As1 Eu1 72.031(19) 5_565 2_665
Eu1 As1 Eu1 110.61(5) 3_565 2_665
Na1 As1 Eu1 110.61(5) 3_565 2_665
Ga As1 Na1 66.98(4) . 2_665
Na As1 Na1 149.88(13) 5_455 2_665
Na As1 Na1 75.88(14) 6_665 2_665
Na As1 Na1 65.39(6) . 2_665
Na1 As1 Na1 141.09(5) 6 2_665
Eu1 As1 Na1 141.09(5) 6 2_665
Na1 As1 Na1 72.031(19) 5_565 2_665
Eu1 As1 Na1 72.031(19) 5_565 2_665
Eu1 As1 Na1 110.61(5) 3_565 2_665
Na1 As1 Na1 110.61(5) 3_565 2_665
Eu1 As1 Na1 0.00(4) 2_665 2_665
Ga As2 Na1 131.00(4) . 6_554
Ga As2 Eu1 131.00(4) . 6_554
Na1 As2 Eu1 0.00(4) 6_554 6_554
Ga As2 Na1 131.00(4) . 4_664
Na1 As2 Na1 81.62(6) 6_554 4_664
Eu1 As2 Na1 81.62(6) 6_554 4_664
Ga As2 Eu1 131.00(4) . 4_664
Na1 As2 Eu1 81.62(6) 6_554 4_664
Eu1 As2 Eu1 81.62(6) 6_554 4_664
Na1 As2 Eu1 0.00(2) 4_664 4_664
Ga As2 Na1 131.00(4) . 5_564
Na1 As2 Na1 81.62(6) 6_554 5_564
Eu1 As2 Na1 81.62(6) 6_554 5_564
Na1 As2 Na1 81.62(6) 4_664 5_564
Eu1 As2 Na1 81.62(6) 4_664 5_564
Ga As2 Eu1 131.00(4) . 5_564
Na1 As2 Eu1 81.62(6) 6_554 5_564
Eu1 As2 Eu1 81.62(6) 6_554 5_564
Na1 As2 Eu1 81.62(6) 4_664 5_564
Eu1 As2 Eu1 81.62(6) 4_664 5_564
Na1 As2 Eu1 0.00(2) 5_564 5_564
Ga As2 Na 83.91(13) . .
Na1 As2 Na 72.21(9) 6_554 .
Eu1 As2 Na 72.21(9) 6_554 .
Na1 As2 Na 145.09(15) 4_664 .
Eu1 As2 Na 145.09(15) 4_664 .
Na1 As2 Na 72.21(9) 5_564 .
Eu1 As2 Na 72.21(9) 5_564 .
Ga As2 Na 83.91(13) . 2_665
Na1 As2 Na 72.21(9) 6_554 2_665
Eu1 As2 Na 72.21(9) 6_554 2_665
Na1 As2 Na 72.21(9) 4_664 2_665
Eu1 As2 Na 72.21(9) 4_664 2_665
Na1 As2 Na 145.09(15) 5_564 2_665
Eu1 As2 Na 145.09(15) 5_564 2_665
Na As2 Na 118.89(5) . 2_665
Ga As2 Na 83.91(13) . 3_565
Na1 As2 Na 145.09(15) 6_554 3_565
Eu1 As2 Na 145.09(15) 6_554 3_565
Na1 As2 Na 72.21(9) 4_664 3_565
Eu1 As2 Na 72.21(9) 4_664 3_565
Na1 As2 Na 72.21(9) 5_564 3_565
Eu1 As2 Na 72.21(9) 5_564 3_565
Na As2 Na 118.89(5) . 3_565
Na As2 Na 118.89(5) 2_665 3_565
Ga As2 Eu1 62.44(4) . .
Na1 As2 Eu1 129.652(18) 6_554 .
Eu1 As2 Eu1 129.652(18) 6_554 .
Na1 As2 Eu1 68.569(15) 4_664 .
Eu1 As2 Eu1 68.569(15) 4_664 .
Na1 As2 Eu1 129.652(19) 5_564 .
Eu1 As2 Eu1 129.652(19) 5_564 .
Na As2 Eu1 146.35(15) . .
Na As2 Eu1 60.67(6) 2_665 .
Na As2 Eu1 60.67(6) 3_565 .

loop_
_geom_bond_atom_site_label_1
_geom_bond_atom_site_label_2
_geom_bond_distance
_geom_bond_site_symmetry_2
Na As1 2.900(2) 5_454
Na As1 2.900(2) 6_664
Na As1 3.071(7) .
Na As2 3.278(7) .
Na Na1 3.434(4) 3_565
Na Eu1 3.434(4) 3_565
Na Eu1 3.434(4) 2_665
Na Na1 3.434(4) 2_665
Na Na1 3.810(6) 6_554
Na Eu1 3.810(6) 6_554
Na Eu1 3.810(6) 5_564
Na Na1 3.810(6) 5_564
Eu1 As1 3.1527(13) 6_654
Eu1 As1 3.1527(13) 5_554
Eu1 As2 3.1878(19) 4_665
Eu1 Ga 3.2522(11) .
Eu1 As1 3.2777(10) 2_665
Eu1 As1 3.2777(10) 3_565
Eu1 Na 3.434(4) 2_665
Eu1 Na 3.434(4) 3_565
Eu1 As2 3.5103(15) .
Eu1 Ga 3.669(2) 4_664
Eu1 Eu1 3.7824(10) 4_664
Eu1 Na1 3.7824(10) 4_664
Ga As1 2.4969(16) 2_665
Ga As1 2.4970(16) 3_565
Ga As1 2.4970(16) .
Ga As2 2.570(4) .
Ga Na1 3.2522(11) 3_565
Ga Eu1 3.2522(11) 3_565
Ga Eu1 3.2522(11) 2_665
Ga Na1 3.2522(11) 2_665
Ga Eu1 3.669(2) 6
Ga Eu1 3.669(2) 5_565
As1 Na 2.900(3) 5_455
As1 Na 2.900(2) 6_665
As1 Na1 3.1527(13) 6
As1 Eu1 3.1527(13) 6
As1 Na1 3.1527(13) 5_565
As1 Eu1 3.1527(13) 5_565
As1 Eu1 3.2777(10) 3_565
As1 Na1 3.2777(10) 3_565
As1 Eu1 3.2777(10) 2_665
As1 Na1 3.2777(10) 2_665
As2 Na1 3.1878(19) 6_554
As2 Eu1 3.1878(19) 6_554
As2 Na1 3.1878(19) 4_664
As2 Eu1 3.1878(19) 4_664
As2 Na1 3.1878(19) 5_564
As2 Eu1 3.1878(19) 5_564
As2 Na 3.278(7) 2_665
As2 Na 3.278(7) 3_565
